data_1507737
loop_
_publ_author_name
'Tong, Benny Meng Kiat'
'Chen, Hui'
'Chong, Sin Yee'
'Heng, Yi Li'
'Chiba, Shunsuke'

_publ_contact_author
;
Dr Shunsuke Chiba
Division of Chemistry and Biological Chemistry
School of Physical and Mathematical Sciences
Nanyang Technological University
21 Nanyang Link
Singapore 637371
Singapore
;
_publ_section_title
;
 Formal [4 + 1]- and [5 + 1]-annulation by an s(n)2-conjugate addition
 sequence: stereoselective synthesis of highly substituted carbocycles.
;
_journal_issue 11
_journal_name_full 'Organic letters'
_journal_page_first 2826
_journal_page_last 2829
_journal_paper_doi 10.1021/ol301044e
_journal_volume 14
_journal_year 2012
_chemical_formula_moiety 'C17 H21 N O4 S'
_chemical_formula_sum 'C17 H21 N O4 S'
_chemical_formula_weight 335.41
_chemical_name_systematic
; 
 ? 
;
_space_group_IT_number 2
_symmetry_cell_setting triclinic
_symmetry_space_group_name_Hall '-P 1'
_symmetry_space_group_name_H-M 'P -1'
_atom_sites_solution_hydrogens geom
_atom_sites_solution_primary direct
_atom_sites_solution_secondary difmap
_audit_creation_method SHELXL-97
_cell_angle_alpha 102.820(2)
_cell_angle_beta 98.634(2)
_cell_angle_gamma 97.615(2)
_cell_formula_units_Z 2
_cell_length_a 7.5986(6)
_cell_length_b 10.3898(7)
_cell_length_c 11.2916(9)
_cell_measurement_reflns_used 6679
_cell_measurement_temperature 103(2)
_cell_measurement_theta_max 30.99
_cell_measurement_theta_min 2.75
_cell_volume 846.57(11)
_computing_cell_refinement 'Bruker SAINT'
_computing_data_collection 'Bruker APEX2'
_computing_data_reduction 'Bruker SAINT'
_computing_molecular_graphics 'Bruker SHELXTL'
_computing_publication_material 'Bruker SHELXTL'
_computing_structure_refinement 'SHELXL-97 (Sheldrick, 2008)'
_computing_structure_solution 'SHELXS-97 (Sheldrick, 2008)'
_diffrn_ambient_temperature 103(2)
_diffrn_measured_fraction_theta_full 0.989
_diffrn_measured_fraction_theta_max 0.989
_diffrn_measurement_device_type 'Bruker APEX-II CCD'
_diffrn_measurement_method '\f and \w scans'
_diffrn_radiation_monochromator graphite
_diffrn_radiation_source 'fine-focus sealed tube'
_diffrn_radiation_type MoK\a
_diffrn_radiation_wavelength 0.71073
_diffrn_reflns_av_R_equivalents 0.0228
_diffrn_reflns_av_sigmaI/netI 0.0299
_diffrn_reflns_limit_h_max 10
_diffrn_reflns_limit_h_min -11
_diffrn_reflns_limit_k_max 15
_diffrn_reflns_limit_k_min -15
_diffrn_reflns_limit_l_max 15
_diffrn_reflns_limit_l_min -16
_diffrn_reflns_number 13000
_diffrn_reflns_theta_full 31.13
_diffrn_reflns_theta_max 31.13
_diffrn_reflns_theta_min 1.88
_exptl_absorpt_coefficient_mu 0.210
_exptl_absorpt_correction_T_max 0.9396
_exptl_absorpt_correction_T_min 0.9206
_exptl_absorpt_correction_type multi-scan
_exptl_absorpt_process_details sadabs
_exptl_crystal_colour colourless
_exptl_crystal_density_diffrn 1.316
_exptl_crystal_density_method 'not measured'
_exptl_crystal_description block
_exptl_crystal_F_000 356
_exptl_crystal_size_max 0.40
_exptl_crystal_size_mid 0.38
_exptl_crystal_size_min 0.30
_refine_diff_density_max 0.461
_refine_diff_density_min -0.597
_refine_diff_density_rms 0.168
_refine_ls_extinction_method none
_refine_ls_goodness_of_fit_ref 1.173
_refine_ls_hydrogen_treatment constr
_refine_ls_matrix_type full
_refine_ls_number_parameters 210
_refine_ls_number_reflns 5389
_refine_ls_number_restraints 0
_refine_ls_restrained_S_all 1.173
_refine_ls_R_factor_all 0.0470
_refine_ls_R_factor_gt 0.0356
_refine_ls_shift/su_max 0.001
_refine_ls_shift/su_mean 0.000
_refine_ls_structure_factor_coef Fsqd
_refine_ls_weighting_details 'calc w=1/[\s^2^(Fo^2^)+(0.0675P)^2^+0.1579P] where P=(Fo^2^+2Fc^2^)/3'
_refine_ls_weighting_scheme calc
_refine_ls_wR_factor_gt 0.1043
_refine_ls_wR_factor_ref 0.1245
_reflns_number_gt 4593
_reflns_number_total 5389
_reflns_threshold_expression >2sigma(I)
_cod_data_source_file ol301044e_si_003.cif
_cod_data_source_block 3cd
_cod_depositor_comments
;
The following automatic conversions were performed:

'_symmetry_cell_setting' value 'Triclinic' changed to 'triclinic'
according to /home/saulius/struct/CIF-dictionaries/cif_core.dic
dictionary named 'cif_core.dic' version 2.4.1 from 2010-06-29.

Automatic conversion script
Id: cif_fix_values 1715 2011-07-08 13:25:40Z adriana 
;
_cod_original_sg_symbol_H-M P-1
_cod_database_code 1507737

loop_
_symmetry_equiv_pos_as_xyz
'x, y, z'
'-x, -y, -z'

loop_
_atom_site_label
_atom_site_type_symbol
_atom_site_fract_x
_atom_site_fract_y
_atom_site_fract_z
_atom_site_U_iso_or_equiv
_atom_site_adp_type
_atom_site_occupancy
_atom_site_symmetry_multiplicity
_atom_site_calc_flag
_atom_site_refinement_flags
C1 C 0.24730(15) 0.14777(11) 0.66611(10) 0.0142(2) Uani 1 1 d .
C2 C 0.16613(17) 0.01171(12) 0.69112(12) 0.0190(2) Uani 1 1 d .
H2A H 0.0472 0.0163 0.7160 0.023 Uiso 1 1 calc R
H2B H 0.1516 -0.0628 0.6166 0.023 Uiso 1 1 calc R
C3 C 0.30456(19) -0.00703(13) 0.79643(13) 0.0223(3) Uani 1 1 d .
H3A H 0.2751 0.0325 0.8777 0.027 Uiso 1 1 calc R
H3B H 0.3086 -0.1032 0.7894 0.027 Uiso 1 1 calc R
C4 C 0.48326(17) 0.06625(13) 0.78083(12) 0.0201(2) Uani 1 1 d .
H4 H 0.5164 0.0154 0.7036 0.024 Uiso 1 1 calc R
C5 C 0.43084(15) 0.19815(11) 0.75810(10) 0.0143(2) Uani 1 1 d .
H5 H 0.4058 0.2512 0.8373 0.017 Uiso 1 1 calc R
C6 C 0.57431(16) 0.28668(12) 0.71592(10) 0.0153(2) Uani 1 1 d .
H6A H 0.6563 0.2305 0.6778 0.018 Uiso 1 1 calc R
H6B H 0.5142 0.3264 0.6521 0.018 Uiso 1 1 calc R
C7 C 0.68417(16) 0.39777(12) 0.82111(11) 0.0161(2) Uani 1 1 d .
C8 C 0.88838(18) 0.60312(13) 0.87231(12) 0.0215(2) Uani 1 1 d .
H8A H 0.9968 0.5782 0.9160 0.026 Uiso 1 1 calc R
H8B H 0.8146 0.6369 0.9337 0.026 Uiso 1 1 calc R
C9 C 0.9430(2) 0.70897(14) 0.80645(14) 0.0267(3) Uani 1 1 d .
H9A H 1.0158 0.6743 0.7459 0.040 Uiso 1 1 calc R
H9B H 1.0141 0.7886 0.8667 0.040 Uiso 1 1 calc R
H9C H 0.8345 0.7330 0.7639 0.040 Uiso 1 1 calc R
C10 C 0.6404(2) 0.08384(16) 0.88661(15) 0.0291(3) Uani 1 1 d .
H10A H 0.6111 0.1346 0.9631 0.044 Uiso 1 1 calc R
H10B H 0.7487 0.1326 0.8687 0.044 Uiso 1 1 calc R
H10C H 0.6627 -0.0043 0.8963 0.044 Uiso 1 1 calc R
C11 C 0.27057(16) 0.13112(12) 0.53712(11) 0.0164(2) Uani 1 1 d .
C12 C 0.19838(16) 0.41579(11) 0.67860(11) 0.0150(2) Uani 1 1 d .
C13 C 0.18874(17) 0.44028(13) 0.56146(11) 0.0195(2) Uani 1 1 d .
H13 H 0.1162 0.3777 0.4911 0.023 Uiso 1 1 calc R
C14 C 0.2868(2) 0.55755(14) 0.54952(13) 0.0252(3) Uani 1 1 d .
H14 H 0.2811 0.5761 0.4705 0.030 Uiso 1 1 calc R
C15 C 0.3931(2) 0.64785(14) 0.65263(14) 0.0263(3) Uani 1 1 d .
H15 H 0.4618 0.7272 0.6436 0.032 Uiso 1 1 calc R
C16 C 0.39984(19) 0.62311(13) 0.76930(13) 0.0229(3) Uani 1 1 d .
H16 H 0.4720 0.6862 0.8395 0.027 Uiso 1 1 calc R
C17 C 0.30147(17) 0.50648(12) 0.78360(11) 0.0175(2) Uani 1 1 d .
H17 H 0.3046 0.4892 0.8630 0.021 Uiso 1 1 calc R
N1 N 0.29286(16) 0.12036(12) 0.43730(10) 0.0226(2) Uani 1 1 d .
O1 O 0.68185(13) 0.40658(10) 0.92924(8) 0.0234(2) Uani 1 1 d .
O2 O 0.78384(12) 0.48751(9) 0.77881(8) 0.01766(18) Uani 1 1 d .
O3 O 0.06093(13) 0.27432(9) 0.81776(8) 0.01949(19) Uani 1 1 d .
O4 O -0.06677(12) 0.21366(9) 0.59276(8) 0.02017(19) Uani 1 1 d .
S1 S 0.08628(4) 0.26234(3) 0.69238(3) 0.01423(9) Uani 1 1 d .

loop_
_atom_site_aniso_label
_atom_site_aniso_U_11
_atom_site_aniso_U_22
_atom_site_aniso_U_33
_atom_site_aniso_U_23
_atom_site_aniso_U_13
_atom_site_aniso_U_12
C1 0.0132(5) 0.0157(5) 0.0128(5) 0.0020(4) 0.0024(4) 0.0024(4)
C2 0.0192(6) 0.0161(5) 0.0199(6) 0.0034(4) 0.0031(4) -0.0007(4)
C3 0.0243(6) 0.0196(6) 0.0244(6) 0.0091(5) 0.0045(5) 0.0031(5)
C4 0.0191(6) 0.0212(5) 0.0216(6) 0.0073(4) 0.0033(5) 0.0063(4)
C5 0.0127(5) 0.0176(5) 0.0126(5) 0.0041(4) 0.0018(4) 0.0027(4)
C6 0.0136(5) 0.0195(5) 0.0113(5) 0.0023(4) 0.0014(4) 0.0013(4)
C7 0.0128(5) 0.0206(5) 0.0140(5) 0.0037(4) 0.0013(4) 0.0021(4)
C8 0.0204(6) 0.0209(6) 0.0176(6) 0.0011(4) -0.0021(5) -0.0040(4)
C9 0.0256(7) 0.0223(6) 0.0292(7) 0.0073(5) 0.0006(5) -0.0031(5)
C10 0.0242(7) 0.0345(7) 0.0318(7) 0.0167(6) -0.0007(6) 0.0083(6)
C11 0.0125(5) 0.0181(5) 0.0165(5) 0.0008(4) 0.0017(4) 0.0020(4)
C12 0.0145(5) 0.0178(5) 0.0137(5) 0.0041(4) 0.0033(4) 0.0051(4)
C13 0.0196(6) 0.0260(6) 0.0146(5) 0.0068(4) 0.0029(4) 0.0069(5)
C14 0.0279(7) 0.0307(7) 0.0239(6) 0.0148(5) 0.0103(5) 0.0097(5)
C15 0.0255(7) 0.0224(6) 0.0361(8) 0.0127(5) 0.0122(6) 0.0054(5)
C16 0.0208(6) 0.0188(5) 0.0274(7) 0.0022(5) 0.0038(5) 0.0039(5)
C17 0.0187(6) 0.0184(5) 0.0151(5) 0.0021(4) 0.0032(4) 0.0053(4)
N1 0.0214(5) 0.0267(5) 0.0174(5) 0.0010(4) 0.0046(4) 0.0028(4)
O1 0.0255(5) 0.0294(5) 0.0117(4) 0.0029(3) 0.0020(3) -0.0032(4)
O2 0.0173(4) 0.0192(4) 0.0137(4) 0.0031(3) 0.0004(3) -0.0020(3)
O3 0.0209(4) 0.0244(4) 0.0149(4) 0.0046(3) 0.0087(3) 0.0044(3)
O4 0.0121(4) 0.0263(4) 0.0185(4) 0.0013(3) -0.0008(3) 0.0024(3)
S1 0.01189(14) 0.01813(14) 0.01220(14) 0.00235(10) 0.00276(10) 0.00270(10)

loop_
_atom_type_symbol
_atom_type_description
_atom_type_scat_dispersion_real
_atom_type_scat_dispersion_imag
_atom_type_scat_source
C C 0.0033 0.0016 'International Tables Vol C Tables 4.2.6.8 and 6.1.1.4'
H H 0.0000 0.0000 'International Tables Vol C Tables 4.2.6.8 and 6.1.1.4'
N N 0.0061 0.0033 'International Tables Vol C Tables 4.2.6.8 and 6.1.1.4'
O O 0.0106 0.0060 'International Tables Vol C Tables 4.2.6.8 and 6.1.1.4'
S S 0.1246 0.1234 'International Tables Vol C Tables 4.2.6.8 and 6.1.1.4'

loop_
_geom_angle_atom_site_label_1
_geom_angle_atom_site_label_2
_geom_angle_atom_site_label_3
_geom_angle
C11 C1 C5 111.83(9)
C11 C1 C2 111.55(9)
C5 C1 C2 105.99(9)
C11 C1 S1 107.11(8)
C5 C1 S1 112.51(8)
C2 C1 S1 107.86(8)
C3 C2 C1 104.35(10)
C3 C2 H2A 110.9
C1 C2 H2A 110.9
C3 C2 H2B 110.9
C1 C2 H2B 110.9
H2A C2 H2B 108.9
C4 C3 C2 104.35(10)
C4 C3 H3A 110.9
C2 C3 H3A 110.9
C4 C3 H3B 110.9
C2 C3 H3B 110.9
H3A C3 H3B 108.9
C10 C4 C3 115.41(11)
C10 C4 C5 114.63(11)
C3 C4 C5 101.83(10)
C10 C4 H4 108.2
C3 C4 H4 108.2
C5 C4 H4 108.2
C6 C5 C4 115.34(10)
C6 C5 C1 115.69(9)
C4 C5 C1 102.03(9)
C6 C5 H5 107.8
C4 C5 H5 107.8
C1 C5 H5 107.8
C7 C6 C5 112.43(9)
C7 C6 H6A 109.1
C5 C6 H6A 109.1
C7 C6 H6B 109.1
C5 C6 H6B 109.1
H6A C6 H6B 107.8
O1 C7 O2 123.92(11)
O1 C7 C6 125.09(11)
O2 C7 C6 110.99(10)
O2 C8 C9 107.16(10)
O2 C8 H8A 110.3
C9 C8 H8A 110.3
O2 C8 H8B 110.3
C9 C8 H8B 110.3
H8A C8 H8B 108.5
C8 C9 H9A 109.5
C8 C9 H9B 109.5
H9A C9 H9B 109.5
C8 C9 H9C 109.5
H9A C9 H9C 109.5
H9B C9 H9C 109.5
C4 C10 H10A 109.5
C4 C10 H10B 109.5
H10A C10 H10B 109.5
C4 C10 H10C 109.5
H10A C10 H10C 109.5
H10B C10 H10C 109.5
N1 C11 C1 178.25(13)
C17 C12 C13 121.88(11)
C17 C12 S1 119.23(9)
C13 C12 S1 118.82(9)
C14 C13 C12 118.84(12)
C14 C13 H13 120.6
C12 C13 H13 120.6
C13 C14 C15 120.14(12)
C13 C14 H14 119.9
C15 C14 H14 119.9
C14 C15 C16 120.49(12)
C14 C15 H15 119.8
C16 C15 H15 119.8
C17 C16 C15 120.35(13)
C17 C16 H16 119.8
C15 C16 H16 119.8
C16 C17 C12 118.28(11)
C16 C17 H17 120.9
C12 C17 H17 120.9
C7 O2 C8 115.68(10)
O3 S1 O4 119.55(6)
O3 S1 C12 109.47(6)
O4 S1 C12 108.98(6)
O3 S1 C1 106.37(5)
O4 S1 C1 106.88(5)
C12 S1 C1 104.50(5)

loop_
_geom_bond_atom_site_label_1
_geom_bond_atom_site_label_2
_geom_bond_distance
C1 C11 1.4684(16)
C1 C5 1.5583(16)
C1 C2 1.5674(16)
C1 S1 1.8277(12)
C2 C3 1.5296(18)
C2 H2A 0.9900
C2 H2B 0.9900
C3 C4 1.5205(19)
C3 H3A 0.9900
C3 H3B 0.9900
C4 C10 1.5173(19)
C4 C5 1.5403(16)
C4 H4 1.0000
C5 C6 1.5317(16)
C5 H5 1.0000
C6 C7 1.5094(16)
C6 H6A 0.9900
C6 H6B 0.9900
C7 O1 1.2070(15)
C7 O2 1.3380(14)
C8 O2 1.4563(14)
C8 C9 1.5064(19)
C8 H8A 0.9900
C8 H8B 0.9900
C9 H9A 0.9800
C9 H9B 0.9800
C9 H9C 0.9800
C10 H10A 0.9800
C10 H10B 0.9800
C10 H10C 0.9800
C11 N1 1.1481(16)
C12 C17 1.3918(16)
C12 C13 1.3945(16)
C12 S1 1.7554(12)
C13 C14 1.3856(19)
C13 H13 0.9500
C14 C15 1.386(2)
C14 H14 0.9500
C15 C16 1.392(2)
C15 H15 0.9500
C16 C17 1.3915(18)
C16 H16 0.9500
C17 H17 0.9500
O3 S1 1.4377(9)
O4 S1 1.4396(9)
